data_1515784
loop_
_publ_author_name
'Sumida, Kenji'
'Horike, Satoshi'
'Kaye, Steven S.'
'Herm, Zoey R.'
'Queen, Wendy L.'
'Brown, Craig M.'
'Grandjean, Fernande'
'Long, Gary J.'
'Dailly, Anne'
'Long, Jeffrey R.'

_publ_section_title
;
 Hydrogen storage and carbon dioxide capture in an iron-based
 sodalite-type metal--organic framework (Fe-BTT) discovered via
 high-throughput methods
;
_journal_issue 2
_journal_name_full 'Chemical Science'
_journal_page_first 184
_journal_paper_doi 10.1039/c0sc00179a
_journal_volume 1
_journal_year 2010
_chemical_formula_moiety 'C24 H8 Cl Fe4 N32 O4'
_chemical_formula_sum 'C24 H8 Cl Fe4 N32 O4'
_chemical_formula_weight 1067.47
_chemical_melting_point_gt 500
_chemical_name_common FeBTT
_chemical_name_systematic
;
?
;
_space_group_IT_number 221
_symmetry_cell_setting cubic
_symmetry_space_group_name_Hall '-P 4 2 3'
_symmetry_space_group_name_H-M 'P m -3 m'
_atom_sites_solution_hydrogens geom
_atom_sites_solution_primary direct
_atom_sites_solution_secondary difmap
_audit_creation_method SHELXL-97
_cell_angle_alpha 90.00
_cell_angle_beta 90.00
_cell_angle_gamma 90.00
_cell_formula_units_Z 3
_cell_length_a 18.8235(11)
_cell_length_b 18.8235(11)
_cell_length_c 18.8235(11)
_cell_measurement_reflns_used 9008
_cell_measurement_temperature 100(2)
_cell_measurement_theta_max 65.41
_cell_measurement_theta_min 2.35
_cell_volume 6669.6(7)
_computing_cell_refinement 'Bruker APEX2 v. 2009.1'
_computing_data_collection 'Bruker APEX2 v. 2009.1'
_computing_data_reduction 'Bruker APEX2 v. 2009.1'
_computing_molecular_graphics ORTEP-32
_computing_publication_material CIFTAB
_computing_structure_refinement 'SHELXL-97 (Sheldrick, 2008)'
_computing_structure_solution 'SHELXS-97 (Sheldrick, 2008)'
_diffrn_ambient_temperature 100(2)
_diffrn_detector_area_resol_mean 8.366
_diffrn_measured_fraction_theta_full 0.998
_diffrn_measured_fraction_theta_max 0.998
_diffrn_measurement_device_type 'Bruker APEX-II CCD'
_diffrn_measurement_method '\f and \w scans'
_diffrn_radiation_monochromator 'HELIOS multilayer mirrors'
_diffrn_radiation_source 'microfocus rotating anode'
_diffrn_radiation_type CuK\a
_diffrn_radiation_wavelength 1.54178
_diffrn_reflns_av_R_equivalents 0.0382
_diffrn_reflns_av_sigmaI/netI 0.0130
_diffrn_reflns_limit_h_max 20
_diffrn_reflns_limit_h_min -20
_diffrn_reflns_limit_k_max 22
_diffrn_reflns_limit_k_min -21
_diffrn_reflns_limit_l_max 22
_diffrn_reflns_limit_l_min -14
_diffrn_reflns_number 22659
_diffrn_reflns_theta_full 65.41
_diffrn_reflns_theta_max 65.41
_diffrn_reflns_theta_min 2.35
_exptl_absorpt_coefficient_mu 5.719
_exptl_absorpt_correction_T_max 0.593
_exptl_absorpt_correction_T_min 0.564
_exptl_absorpt_correction_type multi-scan
_exptl_absorpt_process_details SADABS
_exptl_crystal_colour colorless
_exptl_crystal_density_diffrn 0.797
_exptl_crystal_density_meas ?
_exptl_crystal_density_method 'not measured'
_exptl_crystal_description block-shaped
_exptl_crystal_F_000 1587
_exptl_crystal_size_max 0.10
_exptl_crystal_size_mid 0.10
_exptl_crystal_size_min 0.10
_platon_squeeze_details
;
;
_refine_diff_density_max 0.604
_refine_diff_density_min -0.259
_refine_diff_density_rms 0.050
_refine_ls_extinction_method none
_refine_ls_goodness_of_fit_ref 1.075
_refine_ls_hydrogen_treatment constr
_refine_ls_matrix_type full
_refine_ls_number_parameters 47
_refine_ls_number_reflns 1207
_refine_ls_number_restraints 0
_refine_ls_restrained_S_all 1.075
_refine_ls_R_factor_all 0.0387
_refine_ls_R_factor_gt 0.0353
_refine_ls_shift/su_max 0.001
_refine_ls_shift/su_mean 0.000
_refine_ls_structure_factor_coef Fsqd
_refine_ls_weighting_details 'calc w=1/[\s^2^(Fo^2^)+(0.0677P)^2^+0.9465P] where P=(Fo^2^+2Fc^2^)/3'
_refine_ls_weighting_scheme calc
_refine_ls_wR_factor_gt 0.0971
_refine_ls_wR_factor_ref 0.0990
_reflns_number_gt 1116
_reflns_number_total 1205
_reflns_threshold_expression >2sigma(I)
_cod_data_source_file c0sc00179a.txt
_cod_data_source_block shelxl
_cod_depositor_comments
;
The following automatic conversions were performed:

'_chemical_melting_point' tag was changed to
'_chemical_melting_point_gt' since the value was specified 'more
than' ('>') a certain temperature. The value '>500 K' was changed to
'500' - it should be numeric and without a unit designator.

Automatic conversion script
Id: cif_fix_values 2281 2013-09-26 08:29:07Z andrius 

The following automatic conversions were performed:

'_exptl_crystal_density_meas' value 'not measured' was changed to '?'
- the value is perceived as not measured.

Automatic conversion script
Id: cif_fix_values 3008 2015-01-20 13:52:24Z robertas 
;
_cod_database_code 1515784

loop_
_symmetry_equiv_pos_as_xyz
'x, y, z'
'-x, -y, z'
'-x, y, -z'
'x, -y, -z'
'z, x, y'
'z, -x, -y'
'-z, -x, y'
'-z, x, -y'
'y, z, x'
'-y, z, -x'
'y, -z, -x'
'-y, -z, x'
'y, x, -z'
'-y, -x, -z'
'y, -x, z'
'-y, x, z'
'x, z, -y'
'-x, z, y'
'-x, -z, -y'
'x, -z, y'
'z, y, -x'
'z, -y, x'
'-z, y, x'
'-z, -y, -x'
'-x, -y, -z'
'x, y, -z'
'x, -y, z'
'-x, y, z'
'-z, -x, -y'
'-z, x, y'
'z, x, -y'
'z, -x, y'
'-y, -z, -x'
'y, -z, x'
'-y, z, x'
'y, z, -x'
'-y, -x, z'
'y, x, z'
'-y, x, -z'
'y, -x, -z'
'-x, -z, y'
'x, -z, -y'
'x, z, y'
'-x, z, -y'
'-z, -y, x'
'-z, y, -x'
'z, -y, -x'
'z, y, x'

loop_
_atom_site_label
_atom_site_type_symbol
_atom_site_fract_x
_atom_site_fract_y
_atom_site_fract_z
_atom_site_U_iso_or_equiv
_atom_site_adp_type
_atom_site_occupancy
_atom_site_symmetry_multiplicity
_atom_site_calc_flag
_atom_site_refinement_flags
Fe1 Fe 0.85929(3) 0.0000 0.5000 0.0212(2) Uani 1 4 d S
Cl2 Cl 1.0000 0.0000 0.5000 0.0226(4) Uani 1 16 d S
N2 N 0.86917(8) -0.08129(8) 0.42169(8) 0.0295(4) Uani 1 1 d .
O1 O 0.75020(17) 0.0000 0.5000 0.0621(9) Uani 1 4 d S
N1 N 0.82542(8) -0.09125(8) 0.36667(8) 0.0366(4) Uani 1 1 d .
C1 C 0.85044(15) -0.24031(12) 0.24031(12) 0.0482(8) Uani 1 2 d S
H1 H 0.8919 -0.2607 0.2607 0.058 Uiso 1 2 calc SR
C3 C 0.85119(11) -0.14881(11) 0.33428(16) 0.0397(7) Uani 1 2 d S
C2 C 0.81997(12) -0.18003(12) 0.27058(16) 0.0448(8) Uani 1 2 d S

loop_
_atom_site_aniso_label
_atom_site_aniso_U_11
_atom_site_aniso_U_22
_atom_site_aniso_U_33
_atom_site_aniso_U_23
_atom_site_aniso_U_13
_atom_site_aniso_U_12
Fe1 0.0275(3) 0.0187(3) 0.0175(3) 0.000 0.000 0.000
Cl2 0.0222(5) 0.0222(5) 0.0234(8) 0.000 0.000 0.000
N2 0.0308(8) 0.0302(8) 0.0274(8) -0.0056(7) -0.0076(6) 0.0042(6)
O1 0.0376(17) 0.062(2) 0.087(2) 0.000 0.000 0.000
N1 0.0385(9) 0.0357(9) 0.0354(9) -0.0175(7) -0.0186(7) 0.0138(7)
C1 0.0473(18) 0.0486(12) 0.0486(12) -0.0230(15) -0.0294(12) 0.0294(12)
C3 0.0395(10) 0.0395(10) 0.0402(16) -0.0179(10) -0.0179(10) 0.0154(13)
C2 0.0468(11) 0.0468(11) 0.0408(17) -0.0236(11) -0.0236(11) 0.0227(14)

loop_
_atom_type_symbol
_atom_type_description
_atom_type_scat_dispersion_real
_atom_type_scat_dispersion_imag
_atom_type_scat_source
C C 0.0181 0.0091 'International Tables Vol C Tables 4.2.6.8 and 6.1.1.4'
N N 0.0311 0.0180 'International Tables Vol C Tables 4.2.6.8 and 6.1.1.4'
Cl Cl 0.3639 0.7018 'International Tables Vol C Tables 4.2.6.8 and 6.1.1.4'
Fe Fe -1.1336 3.1974 'International Tables Vol C Tables 4.2.6.8 and 6.1.1.4'
O O 0.0492 0.0322 'International Tables Vol C Tables 4.2.6.8 and 6.1.1.4'
H H 0.0000 0.0000 'International Tables Vol C Tables 4.2.6.8 and 6.1.1.4'

loop_
_geom_angle_atom_site_label_1
_geom_angle_atom_site_label_2
_geom_angle_atom_site_label_3
_geom_angle
_geom_angle_site_symmetry_1
_geom_angle_site_symmetry_3
O1 Fe1 N2 95.00(4) . .
O1 Fe1 N2 95.00(4) . 4_556
N2 Fe1 N2 169.99(8) . 4_556
O1 Fe1 N2 95.00(4) . 27
N2 Fe1 N2 91.69(8) . 27
N2 Fe1 N2 87.44(8) 4_556 27
O1 Fe1 N2 95.00(4) . 26_556
N2 Fe1 N2 87.44(8) . 26_556
N2 Fe1 N2 91.69(8) 4_556 26_556
N2 Fe1 N2 169.99(8) 27 26_556
O1 Fe1 Cl2 180.0 . .
N2 Fe1 Cl2 85.00(4) . .
N2 Fe1 Cl2 85.00(4) 4_556 .
N2 Fe1 Cl2 85.00(4) 27 .
N2 Fe1 Cl2 85.00(4) 26_556 .
Fe1 Cl2 Fe1 180.0 37_665 13_646
Fe1 Cl2 Fe1 90.0 37_665 25_756
Fe1 Cl2 Fe1 90.0 13_646 25_756
Fe1 Cl2 Fe1 90.0 37_665 .
Fe1 Cl2 Fe1 90.0 13_646 .
Fe1 Cl2 Fe1 180.0 25_756 .
N2 N2 N1 109.66(9) 38_645 .
N2 N2 Fe1 124.68(4) 38_645 .
N1 N2 Fe1 125.63(11) . .
C3 N1 N2 104.13(15) . .
C2 C1 C2 119.8(3) 11_656 .
N1 C3 N1 112.4(2) 38_645 .
N1 C3 C2 123.79(11) 38_645 .
N1 C3 C2 123.79(11) . .
C1 C2 C1 120.2(3) 8_645 .
C1 C2 C3 119.89(13) 8_645 .
C1 C2 C3 119.89(13) . .

loop_
_geom_bond_atom_site_label_1
_geom_bond_atom_site_label_2
_geom_bond_distance
_geom_bond_site_symmetry_2
Fe1 O1 2.053(3) .
Fe1 N2 2.1328(15) .
Fe1 N2 2.1329(15) 4_556
Fe1 N2 2.1329(15) 27
Fe1 N2 2.1329(15) 26_556
Fe1 Cl2 2.6487(5) .
Cl2 Fe1 2.6487(5) 37_665
Cl2 Fe1 2.6487(5) 13_646
Cl2 Fe1 2.6487(5) 25_756
N2 N2 1.319(3) 38_645
N2 N1 1.336(2) .
N1 C3 1.334(2) .
C1 C2 1.3932(17) 11_656
C1 C2 1.3933(17) .
C3 N1 1.334(2) 38_645
C3 C2 1.459(4) .
C2 C1 1.3932(17) 8_645

loop_
_platon_squeeze_void_nr
_platon_squeeze_void_average_x
_platon_squeeze_void_average_y
_platon_squeeze_void_average_z
_platon_squeeze_void_volume
_platon_squeeze_void_count_electrons
_platon_squeeze_void_content
1 0.000 0.000 0.000 1043 287 ' '
2 -0.023 0.442 0.455 3350 1071 ' '
